data_1560773
loop_
_publ_author_name
'Zhang, Xiu-Tang'
'Chen, Hong-Tai'
'Li, Bin'
'Liu, Guang-Zeng'
'Liu, Xin-Zheng'

_publ_section_title
;
 3-Fold and 6-Fold interpenetrating diamond nets based on the designed
 N,N'-dioxide 3,3'-benzo(c)cinnoline dicarboxylic acid with highly
 sensitive luminscence sensing for NACs and Fe3+ ion
;
_journal_name_full 'Journal of Solid State Chemistry'
_journal_page_first 28
_journal_page_last 34
_journal_paper_doi 10.1016/j.jssc.2018.08.005
_journal_volume 267
_journal_year 2018
_chemical_formula_sum 'C26 H22 Cd N6 O8'
_chemical_formula_weight 658.90
_space_group_IT_number 15
_space_group_name_Hall '-C 2yc'
_space_group_name_H-M_alt 'C 1 2/c 1'
_symmetry_cell_setting monoclinic
_symmetry_space_group_name_H-M 'C 1 2/c 1'
_atom_sites_solution_hydrogens geom
_atom_sites_solution_primary direct
_atom_sites_solution_secondary difmap
_cell_angle_alpha 90.00
_cell_angle_beta 100.5980(10)
_cell_angle_gamma 90.00
_cell_formula_units_Z 8
_cell_length_a 13.6971(5)
_cell_length_b 25.5449(9)
_cell_length_c 15.0376(6)
_cell_measurement_reflns_used 9837
_cell_measurement_temperature 293(2)
_cell_measurement_theta_max 27.57
_cell_measurement_theta_min 3.18
_cell_volume 5171.8(3)
_computing_cell_refinement 'Bruker SMART'
_computing_data_collection 'Bruker SMART'
_computing_data_reduction 'Bruker SAINT'
_computing_molecular_graphics 'Bruker SHELXTL'
_computing_publication_material 'Bruker SHELXTL'
_computing_structure_refinement 'SHELXL-97 (Sheldrick, 1997)'
_computing_structure_solution 'SHELXS-97 (Sheldrick, 1990)'
_diffrn_ambient_temperature 293(2)
_diffrn_measured_fraction_theta_full 0.998
_diffrn_measured_fraction_theta_max 0.998
_diffrn_measurement_device_type 'CCD area detector'
_diffrn_measurement_method 'phi and omega scans'
_diffrn_radiation_monochromator graphite
_diffrn_radiation_source 'fine-focus sealed tube'
_diffrn_radiation_type MoK\a
_diffrn_radiation_wavelength 0.71073
_diffrn_reflns_av_R_equivalents 0.0493
_diffrn_reflns_av_sigmaI/netI 0.0215
_diffrn_reflns_limit_h_max 16
_diffrn_reflns_limit_h_min -16
_diffrn_reflns_limit_k_max 30
_diffrn_reflns_limit_k_min -30
_diffrn_reflns_limit_l_max 17
_diffrn_reflns_limit_l_min -17
_diffrn_reflns_number 33456
_diffrn_reflns_theta_full 25.00
_diffrn_reflns_theta_max 25.00
_diffrn_reflns_theta_min 3.00
_diffrn_standards_number 0
_exptl_absorpt_coefficient_mu 0.908
_exptl_absorpt_correction_T_max 0.9352
_exptl_absorpt_correction_T_min 0.9050
_exptl_absorpt_correction_type multi-scan
_exptl_absorpt_process_details '(SADABS; Bruker, 2001)'
_exptl_crystal_colour colorless
_exptl_crystal_density_diffrn 1.692
_exptl_crystal_density_method 'not measured'
_exptl_crystal_description block
_exptl_crystal_F_000 2656
_exptl_crystal_size_max 0.486
_exptl_crystal_size_mid 0.461
_exptl_crystal_size_min 0.262
_refine_diff_density_max 0.801
_refine_diff_density_min -0.619
_refine_diff_density_rms 0.091
_refine_ls_extinction_method none
_refine_ls_goodness_of_fit_ref 0.997
_refine_ls_hydrogen_treatment mixed
_refine_ls_matrix_type full
_refine_ls_number_parameters 384
_refine_ls_number_reflns 4556
_refine_ls_number_restraints 6
_refine_ls_restrained_S_all 1.003
_refine_ls_R_factor_all 0.0335
_refine_ls_R_factor_gt 0.0309
_refine_ls_shift/su_max 0.001
_refine_ls_shift/su_mean 0.000
_refine_ls_structure_factor_coef Fsqd
_refine_ls_weighting_details 'calc w=1/[\s^2^(Fo^2^)+(0.0680P)^2^+9.1008P] where P=(Fo^2^+2Fc^2^)/3'
_refine_ls_weighting_scheme calc
_refine_ls_wR_factor_gt 0.0926
_refine_ls_wR_factor_ref 0.0953
_reflns_number_gt 4241
_reflns_number_total 4556
_reflns_threshold_expression >2sigma(I)
_cod_data_source_file JSSC-2018-267-28.cif
_cod_data_source_block z
_cod_depositor_comments
;
The following automatic conversions were performed:

data item '_symmetry_cell_setting' value 'Monoclinic' was changed to
'monoclinic' in accordance with the built-in table derived from the
CIF Core dictionary named 'cif_core.dic' version 2.4.5 last updated
on 2014-11-21.

Automatic conversion script
Id: cif_fix_values 8369 2020-08-20 11:38:08Z andrius 
;
_cod_original_sg_symbol_H-M C2/c
_cod_database_code 1560773

loop_
_symmetry_equiv_pos_as_xyz
'x, y, z'
'-x, y, -z+1/2'
'x+1/2, y+1/2, z'
'-x+1/2, y+1/2, -z+1/2'
'-x, -y, -z'
'x, -y, z-1/2'
'-x+1/2, -y+1/2, -z'
'x+1/2, -y+1/2, z-1/2'

loop_
_atom_site_label
_atom_site_type_symbol
_atom_site_fract_x
_atom_site_fract_y
_atom_site_fract_z
_atom_site_U_iso_or_equiv
_atom_site_adp_type
_atom_site_occupancy
_atom_site_symmetry_multiplicity
_atom_site_calc_flag
_atom_site_refinement_flags
_atom_site_disorder_assembly
_atom_site_disorder_group
C1 C 0.7887(2) 0.41898(12) 0.02696(18) 0.0333(6) Uani 1 1 d . . .
C2 C 0.6924(2) 0.43969(11) -0.02606(17) 0.0324(6) Uani 1 1 d . . .
C3 C 0.6187(2) 0.40522(12) -0.0676(2) 0.0377(6) Uani 1 1 d . . .
H3 H 0.6299 0.3693 -0.0631 0.045 Uiso 1 1 calc R . .
C4 C 0.53038(19) 0.42353(12) -0.11485(19) 0.0362(6) Uani 1 1 d . . .
H4 H 0.4825 0.3999 -0.1424 0.043 Uiso 1 1 calc R . .
C5 C 0.5110(2) 0.47729(11) -0.12237(17) 0.0297(5) Uani 1 1 d . . .
C6 C 0.5858(2) 0.51117(11) -0.08036(18) 0.0317(6) Uani 1 1 d . . .
C7 C 0.6766(2) 0.49304(12) -0.03266(18) 0.0337(6) Uani 1 1 d . . .
H7 H 0.7254 0.5164 -0.0059 0.040 Uiso 1 1 calc R . .
C8 C 0.41879(19) 0.49923(11) -0.16872(17) 0.0292(6) Uani 1 1 d . . .
C9 C 0.3392(2) 0.46925(11) -0.21504(19) 0.0333(6) Uani 1 1 d . . .
H9 H 0.3463 0.4332 -0.2197 0.040 Uiso 1 1 calc R . .
C10 C 0.2516(2) 0.49253(11) -0.25330(18) 0.0326(6) Uani 1 1 d . . .
H10 H 0.2004 0.4722 -0.2849 0.039 Uiso 1 1 calc R . .
C11 C 0.23803(19) 0.54657(11) -0.24554(17) 0.0311(6) Uani 1 1 d . . .
C12 C 0.3150(2) 0.57737(11) -0.20414(18) 0.0332(6) Uani 1 1 d . . .
H12 H 0.3071 0.6134 -0.2003 0.040 Uiso 1 1 calc R . .
C13 C 0.4055(2) 0.55377(11) -0.16775(18) 0.0313(6) Uani 1 1 d . . .
C14 C 0.1364(2) 0.56910(12) -0.27952(19) 0.0344(6) Uani 1 1 d . . .
C15 C 1.0780(2) 0.27676(11) 0.1735(2) 0.0362(6) Uani 1 1 d . . .
H15 H 1.1155 0.2926 0.2243 0.043 Uiso 1 1 calc R . .
C16 C 1.0274(2) 0.22012(12) 0.0658(2) 0.0444(7) Uani 1 1 d . . .
H16 H 1.0225 0.1908 0.0285 0.053 Uiso 1 1 calc R . .
C17 C 0.9671(3) 0.26234(12) 0.0558(2) 0.0462(7) Uani 1 1 d . . .
H17 H 0.9120 0.2667 0.0100 0.055 Uiso 1 1 calc R . .
C18 C 1.1790(2) 0.19688(11) 0.1818(2) 0.0348(6) Uani 1 1 d . . .
C19 C 1.2349(2) 0.17192(11) 0.12691(19) 0.0346(6) Uani 1 1 d . . .
H19 H 1.2182 0.1745 0.0643 0.041 Uiso 1 1 calc R . .
C20 C 1.3166(2) 0.14292(11) 0.1679(2) 0.0349(6) Uani 1 1 d . . .
C21 C 1.3415(2) 0.13882(12) 0.2610(2) 0.0409(7) Uani 1 1 d . . .
H21 H 1.3973 0.1199 0.2875 0.049 Uiso 1 1 calc R . .
C22 C 1.2831(3) 0.16300(13) 0.3141(2) 0.0475(8) Uani 1 1 d . . .
H22 H 1.2986 0.1596 0.3767 0.057 Uiso 1 1 calc R . .
C23 C 1.2014(3) 0.19244(13) 0.2748(2) 0.0457(7) Uani 1 1 d . . .
H23 H 1.1622 0.2090 0.3107 0.055 Uiso 1 1 calc R . .
C24 C 1.4065(3) 0.13889(13) 0.0397(2) 0.0482(8) Uani 1 1 d . . .
H24 H 1.3857 0.1713 0.0153 0.058 Uiso 1 1 calc R . .
C25 C 1.4240(2) 0.07008(11) 0.1275(2) 0.0396(7) Uani 1 1 d . . .
H25 H 1.4185 0.0463 0.1732 0.048 Uiso 1 1 calc R . .
C26 C 1.4787(2) 0.06464(12) 0.0623(2) 0.0409(7) Uani 1 1 d . . .
H26 H 1.5182 0.0358 0.0554 0.049 Uiso 1 1 calc R . .
Cd1 Cd 0.964460(13) 0.385748(7) 0.122675(12) 0.02835(10) Uani 1 1 d . . .
N1 N 1.4675(2) 0.10790(10) 0.0074(2) 0.0448(7) Uani 1 1 d . . .
N2 N 1.37784(19) 0.11793(9) 0.11285(18) 0.0363(6) Uani 1 1 d . . .
N3 N 1.09743(18) 0.22925(9) 0.14201(16) 0.0346(5) Uani 1 1 d . . .
N4 N 0.9990(2) 0.29790(10) 0.12332(16) 0.0380(5) Uani 1 1 d . . .
N5 N 0.48344(18) 0.58620(9) -0.12494(18) 0.0392(6) Uani 1 1 d . . .
N6 N 0.57061(18) 0.56570(10) -0.08274(17) 0.0395(6) Uani 1 1 d . . .
O1 O 0.85226(14) 0.45088(8) 0.06412(14) 0.0392(5) Uani 1 1 d . . .
O2 O 0.80032(16) 0.37000(9) 0.03203(15) 0.0435(5) Uani 1 1 d . . .
O3 O 0.11618(17) 0.61401(7) -0.25190(16) 0.0368(5) Uani 1 1 d . . .
O4 O 0.07570(17) 0.54286(10) -0.33263(17) 0.0554(6) Uani 1 1 d . . .
O7 O 0.63503(19) 0.59733(10) -0.0440(2) 0.0694(8) Uani 1 1 d . . .
H7A H 0.6905 0.5849 -0.0423 0.104 Uiso 1 1 calc R . .
O8 O 0.47513(19) 0.63517(9) -0.1220(2) 0.0671(8) Uani 1 1 d . . .
H8 H 0.4161 0.6431 -0.1307 0.101 Uiso 1 1 calc R . .
O1W O 0.7052(8) 0.2898(3) 0.1138(10) 0.354(8) Uani 1 1 d D . .
O2W O 0.3137(9) 0.3004(4) 0.1157(6) 0.279(5) Uani 1 1 d D . .
H3W H 0.324(4) 0.2957(16) 0.1707(9) 0.080 Uiso 1 1 d D . .
H4W H 0.332(3) 0.3290(9) 0.100(2) 0.080 Uiso 1 1 d D . .
H1W H 0.731(4) 0.2721(13) 0.079(3) 0.080 Uiso 1 1 d D . .
H2W H 0.727(3) 0.3197(7) 0.121(3) 0.080 Uiso 1 1 d D . .

loop_
_atom_site_aniso_label
_atom_site_aniso_U_11
_atom_site_aniso_U_22
_atom_site_aniso_U_33
_atom_site_aniso_U_23
_atom_site_aniso_U_13
_atom_site_aniso_U_12
C1 0.0284(14) 0.0444(17) 0.0273(13) 0.0028(12) 0.0054(11) 0.0075(12)
C2 0.0267(13) 0.0433(16) 0.0262(13) 0.0018(11) 0.0018(10) 0.0040(11)
C3 0.0337(15) 0.0352(15) 0.0429(16) 0.0033(13) 0.0030(12) 0.0046(12)
C4 0.0290(15) 0.0341(16) 0.0424(16) -0.0013(12) -0.0018(12) -0.0007(11)
C5 0.0267(12) 0.0356(15) 0.0263(13) 0.0000(10) 0.0036(10) 0.0017(11)
C6 0.0296(13) 0.0335(14) 0.0309(14) 0.0003(11) 0.0029(11) 0.0031(11)
C7 0.0278(14) 0.0421(16) 0.0294(14) -0.0010(12) 0.0001(11) 0.0000(11)
C8 0.0257(13) 0.0360(14) 0.0261(13) -0.0003(11) 0.0052(10) 0.0020(11)
C9 0.0286(13) 0.0312(14) 0.0391(15) -0.0031(12) 0.0034(11) 0.0016(11)
C10 0.0264(13) 0.0386(14) 0.0317(14) -0.0031(11) 0.0023(10) -0.0007(11)
C11 0.0271(13) 0.0398(15) 0.0264(13) 0.0014(11) 0.0045(10) 0.0046(11)
C12 0.0322(14) 0.0326(14) 0.0342(14) -0.0004(11) 0.0045(11) 0.0056(11)
C13 0.0273(13) 0.0360(15) 0.0296(13) -0.0017(11) 0.0024(10) -0.0013(11)
C14 0.0297(14) 0.0405(16) 0.0327(14) 0.0038(12) 0.0051(11) 0.0064(12)
C15 0.0426(16) 0.0325(15) 0.0338(14) -0.0027(12) 0.0079(12) 0.0074(12)
C16 0.0505(18) 0.0334(15) 0.0464(17) -0.0064(13) 0.0009(14) 0.0010(13)
C17 0.0477(18) 0.0400(16) 0.0466(18) -0.0026(14) -0.0030(14) 0.0024(14)
C18 0.0379(15) 0.0274(13) 0.0398(15) 0.0016(11) 0.0089(12) 0.0033(11)
C19 0.0427(16) 0.0300(13) 0.0318(14) -0.0004(11) 0.0090(12) 0.0006(11)
C20 0.0374(15) 0.0283(13) 0.0415(15) 0.0008(12) 0.0140(12) 0.0022(11)
C21 0.0431(16) 0.0373(16) 0.0419(16) 0.0061(13) 0.0073(13) 0.0083(13)
C22 0.060(2) 0.0495(18) 0.0338(15) 0.0058(13) 0.0095(14) 0.0099(15)
C23 0.059(2) 0.0448(17) 0.0369(16) 0.0006(13) 0.0180(14) 0.0141(15)
C24 0.055(2) 0.0441(18) 0.0519(19) 0.0122(15) 0.0255(16) 0.0170(15)
C25 0.0477(17) 0.0272(14) 0.0471(17) 0.0028(12) 0.0169(13) 0.0015(12)
C26 0.0445(17) 0.0315(14) 0.0487(17) -0.0035(13) 0.0135(14) 0.0028(12)
Cd1 0.02443(15) 0.03095(15) 0.02791(14) 0.00000(7) 0.00015(9) 0.00439(6)
N1 0.0497(17) 0.0440(15) 0.0454(16) 0.0069(11) 0.0212(14) 0.0117(11)
N2 0.0383(14) 0.0324(13) 0.0417(14) 0.0028(9) 0.0165(11) 0.0062(9)
N3 0.0391(13) 0.0286(12) 0.0364(12) -0.0011(9) 0.0079(10) 0.0060(10)
N4 0.0412(13) 0.0349(13) 0.0365(13) -0.0006(10) 0.0032(10) 0.0070(11)
N5 0.0334(13) 0.0284(12) 0.0513(15) -0.0018(11) -0.0039(11) 0.0015(10)
N6 0.0325(12) 0.0337(13) 0.0467(14) -0.0029(11) -0.0076(11) -0.0002(10)
O1 0.0279(10) 0.0441(12) 0.0414(11) 0.0017(9) -0.0045(8) 0.0037(9)
O2 0.0381(12) 0.0436(12) 0.0440(12) 0.0006(10) -0.0049(9) 0.0089(10)
O3 0.0346(12) 0.0362(12) 0.0405(12) 0.0066(8) 0.0094(10) 0.0107(8)
O4 0.0354(12) 0.0623(15) 0.0598(15) -0.0151(12) -0.0141(11) 0.0095(11)
O7 0.0467(14) 0.0466(14) 0.100(2) -0.0078(15) -0.0248(15) -0.0053(12)
O8 0.0531(15) 0.0340(13) 0.102(2) -0.0024(13) -0.0173(15) 0.0023(11)
O1W 0.319(14) 0.104(5) 0.56(2) 0.076(8) -0.114(13) -0.049(7)
O2W 0.411(13) 0.203(7) 0.241(9) 0.023(7) 0.108(10) -0.158(8)

loop_
_atom_type_symbol
_atom_type_description
_atom_type_scat_dispersion_real
_atom_type_scat_dispersion_imag
_atom_type_scat_source
C C 0.0033 0.0016 'International Tables Vol C Tables 4.2.6.8 and 6.1.1.4'
H H 0.0000 0.0000 'International Tables Vol C Tables 4.2.6.8 and 6.1.1.4'
N N 0.0061 0.0033 'International Tables Vol C Tables 4.2.6.8 and 6.1.1.4'
O O 0.0106 0.0060 'International Tables Vol C Tables 4.2.6.8 and 6.1.1.4'
Cd Cd -0.8075 1.2024 'International Tables Vol C Tables 4.2.6.8 and 6.1.1.4'

loop_
_geom_angle_atom_site_label_1
_geom_angle_atom_site_label_2
_geom_angle_atom_site_label_3
_geom_angle
_geom_angle_site_symmetry_1
_geom_angle_site_symmetry_3
O1 C1 O2 123.4(3) . .
O1 C1 C2 118.6(3) . .
O2 C1 C2 118.0(3) . .
O1 C1 Cd1 59.11(14) . .
O2 C1 Cd1 64.29(14) . .
C2 C1 Cd1 177.7(2) . .
C7 C2 C3 119.9(3) . .
C7 C2 C1 119.7(3) . .
C3 C2 C1 120.4(3) . .
C4 C3 C2 120.9(3) . .
C4 C3 H3 119.5 . .
C2 C3 H3 119.5 . .
C3 C4 C5 120.9(3) . .
C3 C4 H4 119.5 . .
C5 C4 H4 119.5 . .
C6 C5 C4 117.3(2) . .
C6 C5 C8 118.8(2) . .
C4 C5 C8 123.9(2) . .
C7 C6 C5 122.4(3) . .
C7 C6 N6 117.1(2) . .
C5 C6 N6 120.5(2) . .
C2 C7 C6 118.6(3) . .
C2 C7 H7 120.7 . .
C6 C7 H7 120.7 . .
C13 C8 C9 117.0(2) . .
C13 C8 C5 119.0(2) . .
C9 C8 C5 124.0(2) . .
C10 C9 C8 120.7(3) . .
C10 C9 H9 119.6 . .
C8 C9 H9 119.6 . .
C9 C10 C11 120.9(3) . .
C9 C10 H10 119.5 . .
C11 C10 H10 119.6 . .
C12 C11 C10 120.1(2) . .
C12 C11 C14 121.4(3) . .
C10 C11 C14 118.5(2) . .
C11 C12 C13 118.9(3) . .
C11 C12 H12 120.5 . .
C13 C12 H12 120.5 . .
C12 C13 C8 122.1(3) . .
C12 C13 N5 117.9(2) . .
C8 C13 N5 119.9(2) . .
O4 C14 O3 122.7(3) . .
O4 C14 C11 118.7(3) . .
O3 C14 C11 118.6(3) . .
N4 C15 N3 111.3(3) . .
N4 C15 H15 124.4 . .
N3 C15 H15 124.4 . .
C17 C16 N3 106.0(3) . .
C17 C16 H16 127.0 . .
N3 C16 H16 127.0 . .
C16 C17 N4 110.0(3) . .
C16 C17 H17 125.0 . .
N4 C17 H17 125.0 . .
C23 C18 C19 121.6(3) . .
C23 C18 N3 118.8(3) . .
C19 C18 N3 119.6(3) . .
C18 C19 C20 118.1(3) . .
C18 C19 H19 120.9 . .
C20 C19 H19 120.9 . .
C21 C20 C19 121.3(3) . .
C21 C20 N2 119.3(3) . .
C19 C20 N2 119.4(3) . .
C22 C21 C20 119.5(3) . .
C22 C21 H21 120.3 . .
C20 C21 H21 120.3 . .
C21 C22 C23 120.4(3) . .
C21 C22 H22 119.8 . .
C23 C22 H22 119.8 . .
C18 C23 C22 119.2(3) . .
C18 C23 H23 120.4 . .
C22 C23 H23 120.4 . .
N1 C24 N2 111.4(3) . .
N1 C24 H24 124.3 . .
N2 C24 H24 124.3 . .
C26 C25 N2 106.0(3) . .
C26 C25 H25 127.0 . .
N2 C25 H25 127.0 . .
C25 C26 N1 109.8(3) . .
C25 C26 H26 125.1 . .
N1 C26 H26 125.1 . .
N4 Cd1 N1 87.56(9) . 7_755
N4 Cd1 O1 145.42(8) . .
N1 Cd1 O1 88.32(9) 7_755 .
N4 Cd1 O4 128.64(9) . 6_666
N1 Cd1 O4 81.37(10) 7_755 6_666
O1 Cd1 O4 84.46(8) . 6_666
N4 Cd1 O3 97.14(8) . 5_665
N1 Cd1 O3 174.54(8) 7_755 5_665
O1 Cd1 O3 86.24(7) . 5_665
O4 Cd1 O3 97.73(8) 6_666 5_665
N4 Cd1 O2 90.54(8) . .
N1 Cd1 O2 90.70(10) 7_755 .
O1 Cd1 O2 55.19(7) . .
O4 Cd1 O2 139.19(8) 6_666 .
O3 Cd1 O2 86.49(8) 5_665 .
N4 Cd1 O3 81.89(8) . 6_666
N1 Cd1 O3 103.03(9) 7_755 6_666
O1 Cd1 O3 132.36(7) . 6_666
O4 Cd1 O3 52.90(7) 6_666 6_666
O3 Cd1 O3 80.47(8) 5_665 6_666
O2 Cd1 O3 163.95(8) . 6_666
N4 Cd1 C1 118.19(9) . .
N1 Cd1 C1 89.18(9) 7_755 .
O1 Cd1 C1 27.41(8) . .
O4 Cd1 C1 111.65(9) 6_666 .
O3 Cd1 C1 86.15(8) 5_665 .
O2 Cd1 C1 27.79(9) . .
O3 Cd1 C1 157.27(8) 6_666 .
C24 N1 C26 105.8(3) . .
C24 N1 Cd1 130.8(2) . 7_755
C26 N1 Cd1 123.1(2) . 7_755
C24 N2 C25 106.9(2) . .
C24 N2 C20 125.8(2) . .
C25 N2 C20 127.1(2) . .
C15 N3 C16 107.1(2) . .
C15 N3 C18 124.3(2) . .
C16 N3 C18 128.6(2) . .
C15 N4 C17 105.6(2) . .
C15 N4 Cd1 123.5(2) . .
C17 N4 Cd1 127.4(2) . .
O8 N5 N6 116.6(2) . .
O8 N5 C13 122.3(2) . .
N6 N5 C13 121.1(2) . .
O7 N6 N5 116.9(2) . .
O7 N6 C6 122.4(2) . .
N5 N6 C6 120.6(2) . .
C1 O1 Cd1 93.49(17) . .
C1 O2 Cd1 87.92(17) . .
C14 O3 Cd1 115.31(17) . 5_665
C14 O3 Cd1 87.55(17) . 6_465
Cd1 O3 Cd1 99.53(8) 5_665 6_465
C14 O4 Cd1 94.93(19) . 6_465
N6 O7 H7A 109.5 . .
N5 O8 H8 109.5 . .
H1W O1W H2W 114.6(2) . .
H3W O2W H4W 114.7(3) . .

loop_
_geom_bond_atom_site_label_1
_geom_bond_atom_site_label_2
_geom_bond_distance
_geom_bond_site_symmetry_2
C1 O1 1.247(4) .
C1 O2 1.262(4) .
C1 C2 1.505(4) .
C1 Cd1 2.705(3) .
C2 C7 1.381(4) .
C2 C3 1.398(4) .
C3 C4 1.368(4) .
C3 H3 0.9300 .
C4 C5 1.399(4) .
C4 H4 0.9300 .
C5 C6 1.400(4) .
C5 C8 1.440(4) .
C6 C7 1.395(4) .
C6 N6 1.408(4) .
C7 H7 0.9300 .
C8 C13 1.405(4) .
C8 C9 1.407(4) .
C9 C10 1.368(4) .
C9 H9 0.9300 .
C10 C11 1.401(4) .
C10 H10 0.9300 .
C11 C12 1.370(4) .
C11 C14 1.506(4) .
C12 C13 1.396(4) .
C12 H12 0.9300 .
C13 N5 1.410(4) .
C14 O4 1.239(4) .
C14 O3 1.268(4) .
C15 N4 1.316(4) .
C15 N3 1.347(4) .
C15 H15 0.9300 .
C16 C17 1.350(4) .
C16 N3 1.373(4) .
C16 H16 0.9300 .
C17 N4 1.372(4) .
C17 H17 0.9300 .
C18 C23 1.381(4) .
C18 C19 1.380(4) .
C18 N3 1.430(4) .
C19 C20 1.388(4) .
C19 H19 0.9300 .
C20 C21 1.382(4) .
C20 N2 1.433(4) .
C21 C22 1.376(4) .
C21 H21 0.9300 .
C22 C23 1.387(5) .
C22 H22 0.9300 .
C23 H23 0.9300 .
C24 N1 1.308(4) .
C24 N2 1.345(4) .
C24 H24 0.9300 .
C25 C26 1.348(4) .
C25 N2 1.375(4) .
C25 H25 0.9300 .
C26 N1 1.371(4) .
C26 H26 0.9300 .
Cd1 N4 2.293(2) .
Cd1 N1 2.322(3) 7_755
Cd1 O1 2.325(2) .
Cd1 O4 2.392(2) 6_666
Cd1 O3 2.405(2) 5_665
Cd1 O2 2.439(2) .
Cd1 O3 2.537(2) 6_666
N1 Cd1 2.322(3) 7_755
N5 O8 1.258(4) .
N5 N6 1.351(3) .
N6 O7 1.258(3) .
O3 Cd1 2.405(2) 5_665
O3 Cd1 2.537(2) 6_465
O4 Cd1 2.392(2) 6_465
O7 H7A 0.8200 .
O8 H8 0.8200 .
O1W H1W 0.8200(15) .
O1W H2W 0.8201(12) .
O2W H3W 0.822(3) .
O2W H4W 0.8244(14) .
